data_7157800
loop_
_publ_author_name
'Zheng, Jing'
'He, Xiaojie'
'Xu, Hong'
'Liu, Hua'
'Yang, Weiran'

_publ_section_title
;
 A formal [3 + 2] annulation reaction of propargyl sulfonium compounds and
 <i>N</i>-ylides: access to pyrrolo[2,1-<i>a</i>]quinolines,
 pyrrolo[2,1-<i>a</i>]phthalazines and indolizines.
;
_journal_issue 43
_journal_name_full 'Organic &amp; biomolecular chemistry'
_journal_page_first 8867
_journal_page_last 8875
_journal_paper_doi 10.1039/d0ob01739f
_journal_volume 18
_journal_year 2020
_chemical_formula_sum 'C20 H14 Cl N O'
_chemical_formula_weight 319.77
_space_group_crystal_system triclinic
_space_group_IT_number 2
_space_group_name_Hall '-P 1'
_space_group_name_H-M_alt 'P -1'
_atom_sites_solution_hydrogens geom
_audit_creation_method SHELXL-2018/3
_audit_update_record
;
2020-08-10 deposited with the CCDC.	2020-10-14 downloaded from the CCDC.
;
_cell_angle_alpha 75.7790(10)
_cell_angle_beta 69.4490(10)
_cell_angle_gamma 67.4610(10)
_cell_formula_units_Z 2
_cell_length_a 8.0991(3)
_cell_length_b 10.0866(3)
_cell_length_c 10.5705(3)
_cell_measurement_reflns_used 6263
_cell_measurement_temperature 193(2)
_cell_measurement_theta_max 53.86
_cell_measurement_theta_min 3.92
_cell_volume 740.63(4)
_computing_structure_refinement 'SHELXL-2018/3 (Sheldrick, 2018)'
_computing_structure_solution 'SHELXT 2014/5 (Sheldrick, 2014)'
_diffrn_ambient_temperature 193(2)
_diffrn_measured_fraction_theta_full 0.994
_diffrn_measured_fraction_theta_max 0.990
_diffrn_measurement_device_type 'Bruker APEX-II CCD'
_diffrn_measurement_method '\f and \w scans'
_diffrn_radiation_type GaK\a
_diffrn_radiation_wavelength 1.34139
_diffrn_reflns_av_R_equivalents 0.0309
_diffrn_reflns_av_unetI/netI 0.0278
_diffrn_reflns_Laue_measured_fraction_full 0.994
_diffrn_reflns_Laue_measured_fraction_max 0.990
_diffrn_reflns_limit_h_max 9
_diffrn_reflns_limit_h_min -9
_diffrn_reflns_limit_k_max 12
_diffrn_reflns_limit_k_min -12
_diffrn_reflns_limit_l_max 12
_diffrn_reflns_limit_l_min -12
_diffrn_reflns_number 9190
_diffrn_reflns_point_group_measured_fraction_full 0.994
_diffrn_reflns_point_group_measured_fraction_max 0.990
_diffrn_reflns_theta_full 53.594
_diffrn_reflns_theta_max 53.902
_diffrn_reflns_theta_min 3.918
_exptl_absorpt_coefficient_mu 1.517
_exptl_crystal_density_diffrn 1.434
_exptl_crystal_description BLOCK
_exptl_crystal_F_000 332
_exptl_crystal_size_max 0.120
_exptl_crystal_size_mid 0.110
_exptl_crystal_size_min 0.080
_refine_diff_density_max 0.603
_refine_diff_density_min -0.298
_refine_diff_density_rms 0.043
_refine_ls_extinction_method none
_refine_ls_goodness_of_fit_ref 1.035
_refine_ls_hydrogen_treatment constr
_refine_ls_matrix_type full
_refine_ls_number_parameters 209
_refine_ls_number_reflns 2690
_refine_ls_number_restraints 0
_refine_ls_restrained_S_all 1.035
_refine_ls_R_factor_all 0.0418
_refine_ls_R_factor_gt 0.0372
_refine_ls_shift/su_max 0.000
_refine_ls_shift/su_mean 0.000
_refine_ls_structure_factor_coef Fsqd
_refine_ls_weighting_details 'w=1/[\s^2^(Fo^2^)+(0.0504P)^2^+0.4286P] where P=(Fo^2^+2Fc^2^)/3'
_refine_ls_weighting_scheme calc
_refine_ls_wR_factor_gt 0.0990
_refine_ls_wR_factor_ref 0.1025
_reflns_Friedel_coverage 0.000
_reflns_number_gt 2418
_reflns_number_total 2690
_reflns_threshold_expression 'I > 2\s(I)'
_cod_data_source_file d0ob01739f2.cif
_cod_data_source_block 20200702LI_ZNZ5223_2_0m_a
_cod_database_code 7157800
_shelx_shelxl_version_number 2018/3
_shelx_space_group_comment
;
The symmetry employed for this shelxl refinement is uniquely defined
by the following loop, which should always be used as a source of
symmetry information in preference to the above space-group names.
They are only intended as comments.
;
_shelx_estimated_absorpt_t_min 0.839
_shelx_estimated_absorpt_t_max 0.888

loop_
_space_group_symop_operation_xyz
'x, y, z'
'-x, -y, -z'

loop_
_atom_site_label
_atom_site_type_symbol
_atom_site_fract_x
_atom_site_fract_y
_atom_site_fract_z
_atom_site_U_iso_or_equiv
_atom_site_adp_type
_atom_site_occupancy
_atom_site_site_symmetry_order
_atom_site_calc_flag
_atom_site_refinement_flags_posn
_atom_site_refinement_flags_adp
_atom_site_refinement_flags_occupancy
_atom_site_disorder_assembly
_atom_site_disorder_group
C1 C 0.9082(2) 0.12102(19) 0.37626(18) 0.0283(4) Uani 1 1 d . . . . .
H1 H 1.015442 0.126086 0.389882 0.034 Uiso 1 1 calc R U . . .
C2 C 0.9280(3) 0.0396(2) 0.28496(19) 0.0308(4) Uani 1 1 d . . . . .
H2 H 1.050004 -0.012704 0.235326 0.037 Uiso 1 1 calc R U . . .
C3 C 0.7700(3) 0.02969(19) 0.26048(18) 0.0269(4) Uani 1 1 d . . . . .
C4 C 0.7883(3) -0.0536(2) 0.16429(19) 0.0310(4) Uani 1 1 d . . . . .
H4 H 0.908946 -0.108866 0.115274 0.037 Uiso 1 1 calc R U . . .
C5 C 0.6326(3) -0.0554(2) 0.14082(19) 0.0325(4) Uani 1 1 d . . . . .
H5 H 0.646120 -0.111280 0.075152 0.039 Uiso 1 1 calc R U . . .
C6 C 0.4545(3) 0.0245(2) 0.2132(2) 0.0320(4) Uani 1 1 d . . . . .
H6 H 0.347774 0.023520 0.195637 0.038 Uiso 1 1 calc R U . . .
C7 C 0.4323(3) 0.1048(2) 0.30978(19) 0.0285(4) Uani 1 1 d . . . . .
H7 H 0.310609 0.157595 0.359490 0.034 Uiso 1 1 calc R U . . .
C8 C 0.5896(2) 0.10853(18) 0.33480(17) 0.0244(4) Uani 1 1 d . . . . .
C9 C 0.5718(2) 0.19329(18) 0.43314(17) 0.0236(4) Uani 1 1 d . . . . .
C10 C 0.4188(2) 0.27784(19) 0.52292(17) 0.0254(4) Uani 1 1 d . . . . .
H10 H 0.291624 0.295714 0.531387 0.030 Uiso 1 1 calc R U . . .
C11 C 0.4835(2) 0.33207(19) 0.59855(17) 0.0246(4) Uani 1 1 d . . . . .
C12 C 0.3579(3) 0.4338(2) 0.70172(18) 0.0297(4) Uani 1 1 d . . . . .
H12A H 0.238562 0.485580 0.680994 0.045 Uiso 1 1 calc R U . . .
H12B H 0.416863 0.503554 0.698744 0.045 Uiso 1 1 calc R U . . .
H12C H 0.336147 0.378732 0.792847 0.045 Uiso 1 1 calc R U . . .
C13 C 0.6797(2) 0.28156(19) 0.55447(17) 0.0238(4) Uani 1 1 d . . . . .
C14 C 0.8158(2) 0.31798(19) 0.58627(18) 0.0263(4) Uani 1 1 d . . . . .
C15 C 0.7719(2) 0.35802(19) 0.72530(18) 0.0255(4) Uani 1 1 d . . . . .
C16 C 0.8357(2) 0.46347(19) 0.73684(19) 0.0271(4) Uani 1 1 d . . . . .
H16 H 0.894616 0.516146 0.657942 0.033 Uiso 1 1 calc R U . . .
C17 C 0.8114(2) 0.48984(19) 0.86641(19) 0.0278(4) Uani 1 1 d . . . . .
C18 C 0.7337(3) 0.4103(2) 0.98241(19) 0.0308(4) Uani 1 1 d . . . . .
H18 H 0.724014 0.426873 1.069804 0.037 Uiso 1 1 calc R U . . .
C19 C 0.6703(3) 0.3063(2) 0.97017(19) 0.0295(4) Uani 1 1 d . . . . .
H19 H 0.615432 0.251596 1.049366 0.035 Uiso 1 1 calc R U . . .
C20 C 0.6868(2) 0.28180(19) 0.84200(18) 0.0276(4) Uani 1 1 d . . . . .
H20 H 0.639520 0.212328 0.833989 0.033 Uiso 1 1 calc R U . . .
Cl1 Cl 0.87929(7) 0.62791(5) 0.88230(5) 0.03544(16) Uani 1 1 d . . . . .
N1 N 0.73138(19) 0.19751(15) 0.45048(14) 0.0232(3) Uani 1 1 d . . . . .
O1 O 0.97029(18) 0.31365(15) 0.50453(13) 0.0338(3) Uani 1 1 d . . . . .

loop_
_atom_site_aniso_label
_atom_site_aniso_U_11
_atom_site_aniso_U_22
_atom_site_aniso_U_33
_atom_site_aniso_U_23
_atom_site_aniso_U_13
_atom_site_aniso_U_12
C1 0.0209(8) 0.0325(10) 0.0331(10) -0.0097(8) -0.0071(7) -0.0075(7)
C2 0.0225(9) 0.0338(10) 0.0355(10) -0.0136(8) -0.0066(8) -0.0047(8)
C3 0.0276(9) 0.0266(9) 0.0285(9) -0.0056(7) -0.0089(7) -0.0089(7)
C4 0.0322(10) 0.0295(9) 0.0324(10) -0.0106(8) -0.0090(8) -0.0075(8)
C5 0.0418(11) 0.0302(10) 0.0325(10) -0.0084(8) -0.0138(9) -0.0137(8)
C6 0.0348(10) 0.0340(10) 0.0371(10) -0.0055(8) -0.0161(8) -0.0160(8)
C7 0.0255(9) 0.0304(9) 0.0328(10) -0.0055(8) -0.0097(8) -0.0103(8)
C8 0.0264(9) 0.0242(9) 0.0249(9) -0.0035(7) -0.0093(7) -0.0088(7)
C9 0.0232(8) 0.0259(9) 0.0246(9) -0.0034(7) -0.0088(7) -0.0093(7)
C10 0.0226(9) 0.0291(9) 0.0268(9) -0.0057(7) -0.0082(7) -0.0086(7)
C11 0.0252(9) 0.0258(9) 0.0234(8) -0.0037(7) -0.0075(7) -0.0084(7)
C12 0.0277(9) 0.0322(10) 0.0286(9) -0.0099(8) -0.0071(8) -0.0065(8)
C13 0.0262(9) 0.0261(9) 0.0219(8) -0.0060(7) -0.0068(7) -0.0099(7)
C14 0.0285(9) 0.0260(9) 0.0275(9) -0.0045(7) -0.0096(8) -0.0103(7)
C15 0.0221(8) 0.0272(9) 0.0301(9) -0.0080(7) -0.0104(7) -0.0058(7)
C16 0.0257(9) 0.0289(9) 0.0297(9) -0.0061(7) -0.0096(7) -0.0091(7)
C17 0.0253(9) 0.0264(9) 0.0363(10) -0.0098(8) -0.0130(8) -0.0059(7)
C18 0.0304(10) 0.0346(10) 0.0275(9) -0.0089(8) -0.0112(8) -0.0052(8)
C19 0.0296(9) 0.0305(10) 0.0262(9) -0.0036(7) -0.0073(8) -0.0080(8)
C20 0.0255(9) 0.0273(9) 0.0318(10) -0.0074(7) -0.0097(8) -0.0071(7)
Cl1 0.0401(3) 0.0342(3) 0.0409(3) -0.0125(2) -0.0154(2) -0.0134(2)
N1 0.0213(7) 0.0262(7) 0.0247(7) -0.0064(6) -0.0070(6) -0.0082(6)
O1 0.0302(7) 0.0470(8) 0.0317(7) -0.0124(6) -0.0033(6) -0.0210(6)

loop_
_atom_type_symbol
_atom_type_description
_atom_type_scat_dispersion_real
_atom_type_scat_dispersion_imag
_atom_type_scat_source
C C 0.0137 0.0067 'International Tables Vol C Tables 4.2.6.8 and 6.1.1.4'
H H 0.0000 0.0000 'International Tables Vol C Tables 4.2.6.8 and 6.1.1.4'
Cl Cl 0.3281 0.5435 'International Tables Vol C Tables 4.2.6.8 and 6.1.1.4'
N N 0.0241 0.0134 'International Tables Vol C Tables 4.2.6.8 and 6.1.1.4'
O O 0.0389 0.0241 'International Tables Vol C Tables 4.2.6.8 and 6.1.1.4'

loop_
_geom_angle_atom_site_label_1
_geom_angle_atom_site_label_2
_geom_angle_atom_site_label_3
_geom_angle
_geom_angle_site_symmetry_1
_geom_angle_site_symmetry_3
_geom_angle_publ_flag
C2 C1 N1 120.01(16) . . ?
C2 C1 H1 120.0 . . ?
N1 C1 H1 120.0 . . ?
C1 C2 C3 121.84(17) . . ?
C1 C2 H2 119.1 . . ?
C3 C2 H2 119.1 . . ?
C4 C3 C8 119.13(16) . . ?
C4 C3 C2 122.51(17) . . ?
C8 C3 C2 118.35(16) . . ?
C5 C4 C3 120.35(17) . . ?
C5 C4 H4 119.8 . . ?
C3 C4 H4 119.8 . . ?
C4 C5 C6 120.25(17) . . ?
C4 C5 H5 119.9 . . ?
C6 C5 H5 119.9 . . ?
C7 C6 C5 120.63(17) . . ?
C7 C6 H6 119.7 . . ?
C5 C6 H6 119.7 . . ?
C6 C7 C8 119.97(17) . . ?
C6 C7 H7 120.0 . . ?
C8 C7 H7 120.0 . . ?
C7 C8 C3 119.64(16) . . ?
C7 C8 C9 121.49(16) . . ?
C3 C8 C9 118.85(15) . . ?
N1 C9 C10 107.87(14) . . ?
N1 C9 C8 119.25(15) . . ?
C10 C9 C8 132.88(16) . . ?
C9 C10 C11 108.36(15) . . ?
C9 C10 H10 125.8 . . ?
C11 C10 H10 125.8 . . ?
C10 C11 C13 108.13(15) . . ?
C10 C11 C12 123.58(16) . . ?
C13 C11 C12 128.19(16) . . ?
C11 C12 H12A 109.5 . . ?
C11 C12 H12B 109.5 . . ?
H12A C12 H12B 109.5 . . ?
C11 C12 H12C 109.5 . . ?
H12A C12 H12C 109.5 . . ?
H12B C12 H12C 109.5 . . ?
N1 C13 C11 106.63(14) . . ?
N1 C13 C14 121.64(15) . . ?
C11 C13 C14 131.14(16) . . ?
O1 C14 C13 122.49(16) . . ?
O1 C14 C15 118.22(15) . . ?
C13 C14 C15 119.25(15) . . ?
C20 C15 C16 119.82(16) . . ?
C20 C15 C14 121.13(16) . . ?
C16 C15 C14 118.71(16) . . ?
C17 C16 C15 118.53(17) . . ?
C17 C16 H16 120.7 . . ?
C15 C16 H16 120.7 . . ?
C18 C17 C16 121.73(17) . . ?
C18 C17 Cl1 119.28(14) . . ?
C16 C17 Cl1 118.99(15) . . ?
C19 C18 C17 119.34(17) . . ?
C19 C18 H18 120.3 . . ?
C17 C18 H18 120.3 . . ?
C18 C19 C20 119.91(17) . . ?
C18 C19 H19 120.0 . . ?
C20 C19 H19 120.0 . . ?
C19 C20 C15 120.57(17) . . ?
C19 C20 H20 119.7 . . ?
C15 C20 H20 119.7 . . ?
C9 N1 C1 121.69(14) . . ?
C9 N1 C13 108.98(14) . . ?
C1 N1 C13 129.26(15) . . ?

loop_
_geom_bond_atom_site_label_1
_geom_bond_atom_site_label_2
_geom_bond_distance
_geom_bond_site_symmetry_2
_geom_bond_publ_flag
C1 C2 1.346(2) . ?
C1 N1 1.387(2) . ?
C1 H1 0.9500 . ?
C2 C3 1.435(2) . ?
C2 H2 0.9500 . ?
C3 C4 1.407(2) . ?
C3 C8 1.412(2) . ?
C4 C5 1.376(3) . ?
C4 H4 0.9500 . ?
C5 C6 1.397(3) . ?
C5 H5 0.9500 . ?
C6 C7 1.376(3) . ?
C6 H6 0.9500 . ?
C7 C8 1.405(2) . ?
C7 H7 0.9500 . ?
C8 C9 1.438(2) . ?
C9 N1 1.385(2) . ?
C9 C10 1.388(2) . ?
C10 C11 1.394(2) . ?
C10 H10 0.9500 . ?
C11 C13 1.406(2) . ?
C11 C12 1.499(2) . ?
C12 H12A 0.9800 . ?
C12 H12B 0.9800 . ?
C12 H12C 0.9800 . ?
C13 N1 1.402(2) . ?
C13 C14 1.447(2) . ?
C14 O1 1.238(2) . ?
C14 C15 1.505(2) . ?
C15 C20 1.390(3) . ?
C15 C16 1.394(2) . ?
C16 C17 1.391(3) . ?
C16 H16 0.9500 . ?
C17 C18 1.380(3) . ?
C17 Cl1 1.7429(18) . ?
C18 C19 1.381(3) . ?
C18 H18 0.9500 . ?
C19 C20 1.388(2) . ?
C19 H19 0.9500 . ?
C20 H20 0.9500 . ?
